data_7051825
loop_
_publ_author_name
'Braga, Dario'
'Giaffreda, Stefano Luca'
'Grepioni, Fabrizia'
'Palladino, Giuseppe'
'Polito, Marco'

_publ_section_title
;
 Mechanochemical assembly of hybrid organic--organometallic materials.
 Solid--solid reactions of 1,1&#x2032;-di-pyridyl-ferrocene with
 organic acids
;
_journal_issue 5
_journal_name_full 'New Journal of Chemistry'
_journal_page_first 820
_journal_paper_doi 10.1039/b714923a
_journal_volume 32
_journal_year 2008
_chemical_formula_sum 'C112 H82 Fe4 N8 O20 S5'
_chemical_formula_weight 2243.56
_chemical_name_systematic
;
?
;
_space_group_IT_number 2
_symmetry_cell_setting triclinic
_symmetry_space_group_name_Hall '-P 1'
_symmetry_space_group_name_H-M 'P -1'
_atom_sites_solution_hydrogens geom
_atom_sites_solution_primary direct
_atom_sites_solution_secondary difmap
_audit_creation_method SHELXL-97
_cell_angle_alpha 92.5990(10)
_cell_angle_beta 98.5300(10)
_cell_angle_gamma 104.3260(10)
_cell_formula_units_Z 1
_cell_length_a 9.2235(6)
_cell_length_b 9.5841(6)
_cell_length_c 28.3262(18)
_cell_measurement_temperature 293(2)
_cell_volume 2390.5(3)
_computing_structure_refinement 'SHELXL-97 (Sheldrick, 1997)'
_computing_structure_solution 'SHELXS-97 (Sheldrick, 1990)'
_diffrn_ambient_temperature 293(2)
_diffrn_measured_fraction_theta_full 0.888
_diffrn_measured_fraction_theta_max 0.888
_diffrn_radiation_monochromator graphite
_diffrn_radiation_source 'fine-focus sealed tube'
_diffrn_radiation_type MoK\a
_diffrn_radiation_wavelength 0.71073
_diffrn_reflns_av_R_equivalents 0.0367
_diffrn_reflns_av_sigmaI/netI 0.0706
_diffrn_reflns_limit_h_max 12
_diffrn_reflns_limit_h_min -12
_diffrn_reflns_limit_k_max 12
_diffrn_reflns_limit_k_min -12
_diffrn_reflns_limit_l_max 36
_diffrn_reflns_limit_l_min -37
_diffrn_reflns_number 20854
_diffrn_reflns_theta_full 28.55
_diffrn_reflns_theta_max 28.55
_diffrn_reflns_theta_min 2.20
_exptl_absorpt_coefficient_mu 0.785
_exptl_absorpt_correction_type none
_exptl_crystal_density_diffrn 1.558
_exptl_crystal_density_method 'not measured'
_exptl_crystal_F_000 1154
_exptl_crystal_size_max 0.28
_exptl_crystal_size_mid 0.22
_exptl_crystal_size_min 0.21
_refine_diff_density_max 0.808
_refine_diff_density_min -0.602
_refine_diff_density_rms 0.072
_refine_ls_extinction_method none
_refine_ls_goodness_of_fit_ref 0.992
_refine_ls_hydrogen_treatment mixed
_refine_ls_matrix_type full
_refine_ls_number_parameters 649
_refine_ls_number_reflns 10819
_refine_ls_number_restraints 0
_refine_ls_restrained_S_all 0.992
_refine_ls_R_factor_all 0.1016
_refine_ls_R_factor_gt 0.0524
_refine_ls_shift/su_max 0.006
_refine_ls_shift/su_mean 0.001
_refine_ls_structure_factor_coef Fsqd
_refine_ls_weighting_details 'calc w=1/[\s^2^(Fo^2^)+(0.0827P)^2^+0.1714P] where P=(Fo^2^+2Fc^2^)/3'
_refine_ls_weighting_scheme calc
_refine_ls_wR_factor_gt 0.1330
_refine_ls_wR_factor_ref 0.1523
_reflns_number_gt 6499
_reflns_number_total 10819
_reflns_threshold_expression >2sigma(I)
_cod_data_source_file b714923a.txt
_cod_data_source_block '[FePy2]+[tiophendycarboxylic_acid]'
_cod_depositor_comments
;
The following automatic conversions were performed:
'_symmetry_cell_setting' value 'Triclinic' changed to 'triclinic'
according to '/home/saulius/struct/CIF-dictionaries/cif_core.dic'
dictionary named 'cif_core.dic' version 2.4.1 from 2010-06-29.

Automatic conversion script
Id: cif_fix_enum 1527 2010-12-29 10:47:43Z saulius 
;
_cod_original_sg_symbol_H-M P-1
_cod_database_code 7051825

loop_
_symmetry_equiv_pos_as_xyz
'x, y, z'
'-x, -y, -z'

loop_
_atom_site_label
_atom_site_type_symbol
_atom_site_fract_x
_atom_site_fract_y
_atom_site_fract_z
_atom_site_U_iso_or_equiv
_atom_site_adp_type
_atom_site_occupancy
_atom_site_symmetry_multiplicity
_atom_site_calc_flag
_atom_site_refinement_flags
_atom_site_disorder_assembly
_atom_site_disorder_group
C1 C 0.1713(3) 0.7364(2) 0.18908(8) 0.0473(9) Uani 1 1 d G . .
H1 H 0.1583 0.6467 0.1727 0.057 Uiso 1 1 calc R . .
C2 C 0.0925(2) 0.7664(3) 0.22615(9) 0.0548(10) Uani 1 1 d G . .
H2 H 0.0187 0.6997 0.2383 0.066 Uiso 1 1 calc R . .
C3 C 0.1460(3) 0.9160(3) 0.24135(7) 0.0537(10) Uani 1 1 d G . .
H3 H 0.1134 0.9645 0.2652 0.064 Uiso 1 1 calc R . .
C4 C 0.2579(3) 0.9786(2) 0.21368(8) 0.0449(8) Uani 1 1 d G . .
H4 H 0.3116 1.0752 0.2163 0.054 Uiso 1 1 calc R . .
C5 C 0.2736(2) 0.8676(2) 0.18138(7) 0.0389(8) Uani 1 1 d G . .
C6 C 0.3738(3) 0.8848(4) 0.14493(11) 0.0355(7) Uani 1 1 d . . .
C7 C 0.3879(4) 0.7666(4) 0.11751(12) 0.0444(8) Uani 1 1 d . . .
H7 H 0.3355 0.6736 0.1224 0.053 Uiso 1 1 calc R . .
C8 C 0.4806(4) 0.7881(4) 0.08267(12) 0.0492(9) Uani 1 1 d . . .
H8 H 0.4905 0.7080 0.0649 0.059 Uiso 1 1 calc R . .
C9 C 0.5464(4) 1.0317(4) 0.10060(13) 0.0518(9) Uani 1 1 d . . .
H9 H 0.6012 1.1231 0.0951 0.062 Uiso 1 1 calc R . .
C10 C 0.4585(4) 1.0191(4) 0.13639(12) 0.0465(8) Uani 1 1 d . . .
H10 H 0.4563 1.1011 0.1548 0.056 Uiso 1 1 calc R . .
C11 C -0.0252(3) 1.04946(19) 0.13918(8) 0.0453(8) Uani 1 1 d G . .
H11 H 0.0216 1.1480 0.1435 0.054 Uiso 1 1 calc R . .
C12 C -0.1290(3) 0.9721(3) 0.16707(7) 0.0510(9) Uani 1 1 d G . .
H12 H -0.1622 1.0111 0.1929 0.061 Uiso 1 1 calc R . .
C13 C -0.1732(2) 0.8248(2) 0.14868(8) 0.0499(9) Uani 1 1 d G . .
H13 H -0.2405 0.7504 0.1603 0.060 Uiso 1 1 calc R . .
C14 C -0.0968(3) 0.8111(2) 0.10942(8) 0.0442(8) Uani 1 1 d G . .
H14 H -0.1052 0.7261 0.0908 0.053 Uiso 1 1 calc R . .
C15 C -0.0053(2) 0.9499(2) 0.10355(7) 0.0379(7) Uani 1 1 d G . .
C16 C 0.0956(3) 0.9827(4) 0.06780(10) 0.0358(7) Uani 1 1 d . . .
C17 C 0.1096(4) 0.8764(4) 0.03528(12) 0.0456(8) Uani 1 1 d . . .
H17 H 0.0562 0.7809 0.0364 0.055 Uiso 1 1 calc R . .
C18 C 0.2021(4) 0.9113(4) 0.00138(13) 0.0490(9) Uani 1 1 d . . .
H18 H 0.2097 0.8382 -0.0201 0.059 Uiso 1 1 calc R . .
C19 C 0.2707(4) 1.1498(4) 0.02947(13) 0.0552(10) Uani 1 1 d . . .
H19 H 0.3270 1.2439 0.0278 0.066 Uiso 1 1 calc R . .
C20 C 0.1791(4) 1.1223(4) 0.06410(12) 0.0484(9) Uani 1 1 d . . .
H20 H 0.1733 1.1977 0.0850 0.058 Uiso 1 1 calc R . .
N1 N 0.5551(3) 0.9183(3) 0.07394(10) 0.0453(7) Uani 1 1 d . . .
N2 N 0.2809(3) 1.0456(3) -0.00168(10) 0.0451(7) Uani 1 1 d . . .
H201 H 0.373(4) 1.056(4) -0.0341(12) 0.054 Uiso 1 1 d . . .
Fe1 Fe 0.05552(5) 0.88813(5) 0.170385(15) 0.03718(14) Uani 1 1 d . . .
C31 C -0.2444(3) 0.9613(2) 0.30919(9) 0.0557(10) Uani 1 1 d G . .
H31 H -0.2179 1.0463 0.3293 0.067 Uiso 1 1 calc R . .
C32 C -0.3589(3) 0.9267(3) 0.26795(10) 0.0682(12) Uani 1 1 d G . .
H32 H -0.4207 0.9851 0.2563 0.082 Uiso 1 1 calc R . .
C33 C -0.3626(3) 0.7874(3) 0.24765(7) 0.0657(12) Uani 1 1 d G . .
H33 H -0.4272 0.7385 0.2204 0.079 Uiso 1 1 calc R . .
C34 C -0.2503(3) 0.7360(3) 0.27635(9) 0.0547(10) Uani 1 1 d G . .
H34 H -0.2284 0.6474 0.2711 0.066 Uiso 1 1 calc R . .
C35 C -0.1772(2) 0.8434(3) 0.31438(8) 0.0471(9) Uani 1 1 d G . .
C36 C -0.0588(4) 0.8325(4) 0.35373(13) 0.0504(9) Uani 1 1 d . . .
C37 C 0.0089(4) 0.7172(5) 0.35388(14) 0.0634(11) Uani 1 1 d . . .
H37 H -0.0204 0.6461 0.3284 0.076 Uiso 1 1 calc R . .
C38 C 0.1178(5) 0.7078(6) 0.39117(18) 0.0753(14) Uani 1 1 d . . .
H38 H 0.1605 0.6295 0.3907 0.090 Uiso 1 1 calc R . .
C39 C 0.1018(6) 0.9153(6) 0.42881(19) 0.0955(17) Uani 1 1 d . . .
H39 H 0.1332 0.9837 0.4551 0.115 Uiso 1 1 calc R . .
C40 C -0.0094(6) 0.9327(5) 0.39237(18) 0.0847(15) Uani 1 1 d . . .
H40 H -0.0500 1.0121 0.3943 0.102 Uiso 1 1 calc R . .
C41 C -0.4884(3) 0.7914(3) 0.37852(8) 0.0489(9) Uani 1 1 d G . .
H41 H -0.4500 0.8647 0.4032 0.059 Uiso 1 1 calc R . .
C42 C -0.6014(3) 0.7912(3) 0.33854(9) 0.0537(10) Uani 1 1 d G . .
H42 H -0.6499 0.8643 0.3324 0.064 Uiso 1 1 calc R . .
C43 C -0.6272(3) 0.6598(3) 0.30959(7) 0.0565(10) Uani 1 1 d G . .
H43 H -0.6956 0.6317 0.2812 0.068 Uiso 1 1 calc R . .
C44 C -0.5302(3) 0.5787(2) 0.33168(9) 0.0549(9) Uani 1 1 d G . .
H44 H -0.5240 0.4882 0.3203 0.066 Uiso 1 1 calc R . .
C45 C -0.4445(3) 0.6601(3) 0.37428(8) 0.0481(9) Uani 1 1 d G . .
C46 C -0.3278(4) 0.6173(5) 0.40729(14) 0.0556(10) Uani 1 1 d . . .
C47 C -0.2718(5) 0.5021(5) 0.39495(18) 0.0702(12) Uani 1 1 d . . .
H47 H -0.3079 0.4498 0.3653 0.084 Uiso 1 1 calc R . .
C48 C -0.1630(6) 0.4653(6) 0.4266(2) 0.0863(16) Uani 1 1 d . . .
H48 H -0.1260 0.3879 0.4178 0.104 Uiso 1 1 calc R . .
C49 C -0.1601(7) 0.6473(8) 0.48159(17) 0.124(3) Uani 1 1 d . . .
H49 H -0.1221 0.6977 0.5115 0.148 Uiso 1 1 calc R . .
C50 C -0.2683(6) 0.6907(7) 0.45132(15) 0.101(2) Uani 1 1 d . . .
H50 H -0.3013 0.7702 0.4608 0.121 Uiso 1 1 calc R . .
C51 C 0.8334(4) 0.7139(5) 0.63933(15) 0.0609(11) Uani 1 1 d . . .
C52 C 0.6945(4) 0.7598(4) 0.62365(13) 0.0518(9) Uani 1 1 d . . .
C53 C 0.6122(4) 0.8190(4) 0.65070(14) 0.0573(10) Uani 1 1 d . . .
H53 H 0.6353 0.8353 0.6839 0.069 Uiso 1 1 calc R . .
C54 C 0.4879(4) 0.8530(5) 0.62297(15) 0.0623(11) Uani 1 1 d . . .
H54 H 0.4199 0.8946 0.6359 0.075 Uiso 1 1 calc R . .
C55 C 0.4780(4) 0.8185(5) 0.57540(14) 0.0591(10) Uani 1 1 d . . .
C56 C 0.3620(5) 0.8398(5) 0.53609(18) 0.0709(12) Uani 1 1 d . . .
C61 C 0.1177(4) 0.6454(4) 0.76370(15) 0.0510(9) Uani 1 1 d . . .
C62 C 0.2646(3) 0.6274(4) 0.79010(12) 0.0398(8) Uani 1 1 d . . .
C63 C 0.2944(4) 0.5904(4) 0.83594(13) 0.0490(9) Uani 1 1 d . . .
H63 H 0.2229 0.5738 0.8564 0.059 Uiso 1 1 calc R . .
C64 C 0.4427(4) 0.5804(4) 0.84882(13) 0.0467(8) Uani 1 1 d . . .
H64 H 0.4810 0.5563 0.8787 0.056 Uiso 1 1 calc R . .
C65 C 0.5254(3) 0.6096(4) 0.81302(11) 0.0377(7) Uani 1 1 d . . .
C66 C 0.6878(3) 0.6100(4) 0.81538(12) 0.0393(8) Uani 1 1 d . . .
N3 N 0.1638(4) 0.8072(5) 0.42770(15) 0.0786(12) Uani 1 1 d . . .
N4 N -0.1082(4) 0.5361(5) 0.46959(16) 0.0870(14) Uani 1 1 d . . .
H401 H 0.0000 0.5000 0.5000 0.104 Uiso 1 2 d S . .
O1 O 0.8973(4) 0.6615(5) 0.61140(12) 0.1036(13) Uani 1 1 d . . .
O2 O 0.8800(3) 0.7402(4) 0.68478(10) 0.0810(10) Uani 1 1 d . . .
H200 H 0.980(6) 0.703(5) 0.6967(17) 0.097 Uiso 1 1 d . . .
O3 O 0.2650(4) 0.8964(4) 0.54394(13) 0.1005(12) Uani 1 1 d . . .
O4 O 0.3781(4) 0.7885(4) 0.49469(12) 0.0922(11) Uani 1 1 d . . .
H400 H 0.2798 0.7958 0.4655 0.090 Uiso 1 1 d . . .
O5 O 0.1136(3) 0.6612(4) 0.72027(11) 0.0890(11) Uani 1 1 d . . .
O6 O 0.0153(3) 0.6388(4) 0.78771(11) 0.0790(9) Uani 1 1 d . . .
O7 O 0.7383(3) 0.6414(3) 0.77540(9) 0.0555(7) Uani 1 1 d . . .
H700 H 0.824(5) 0.638(4) 0.7752(14) 0.067 Uiso 1 1 d . . .
O8 O 0.7610(3) 0.5850(3) 0.85156(9) 0.0550(7) Uani 1 1 d . . .
S1 S 0.61752(12) 0.73993(14) 0.56423(4) 0.0683(3) Uani 1 1 d . . .
S2 S 0.42143(9) 0.65138(10) 0.76280(3) 0.0418(2) Uani 1 1 d . . .
Fe2 Fe -0.40508(5) 0.77520(6) 0.316127(16) 0.04200(15) Uani 1 1 d . . .
C100 C -0.2848(4) 0.4526(4) 0.01899(14) 0.0504(9) Uani 1 1 d . . .
O9 O -0.3670(3) 0.5158(3) -0.00776(14) 0.0838(11) Uani 1 1 d . . .
H900 H -0.5000 0.5000 0.0000 0.101 Uiso 1 2 d S . .
O10 O -0.3241(5) 0.3697(4) 0.04860(14) 0.1178(14) Uani 1 1 d . . .
C101 C -0.1314(4) 0.4799(4) 0.00938(16) 0.0536(10) Uani 1 1 d . . .
C102 C -0.0295(9) 0.4405(9) 0.0523(3) 0.132(3) Uani 1 1 d . . .
C103 C 0.1229(10) 0.4654(10) 0.0410(4) 0.161(4) Uani 1 1 d . . .
S3 S 0.0409(3) 0.4691(2) 0.03120(7) 0.0416(4) Uani 0.50 1 d P . .

loop_
_atom_site_aniso_label
_atom_site_aniso_U_11
_atom_site_aniso_U_22
_atom_site_aniso_U_33
_atom_site_aniso_U_23
_atom_site_aniso_U_13
_atom_site_aniso_U_12
C1 0.0427(19) 0.057(2) 0.050(2) 0.0204(17) 0.0103(16) 0.0217(17)
C2 0.041(2) 0.083(3) 0.048(2) 0.031(2) 0.0150(16) 0.021(2)
C3 0.044(2) 0.088(3) 0.0341(18) 0.0084(18) 0.0077(15) 0.023(2)
C4 0.0364(18) 0.064(2) 0.0353(17) 0.0044(16) 0.0026(14) 0.0168(17)
C5 0.0308(16) 0.048(2) 0.0398(17) 0.0126(15) 0.0049(13) 0.0130(15)
C6 0.0258(15) 0.046(2) 0.0360(16) 0.0097(14) 0.0018(12) 0.0126(14)
C7 0.0411(19) 0.048(2) 0.0427(19) 0.0067(16) 0.0083(15) 0.0081(16)
C8 0.045(2) 0.059(3) 0.044(2) -0.0007(18) 0.0083(16) 0.0153(18)
C9 0.044(2) 0.053(2) 0.062(2) 0.0164(19) 0.0165(18) 0.0130(18)
C10 0.048(2) 0.045(2) 0.050(2) 0.0032(17) 0.0151(16) 0.0158(17)
C11 0.0433(19) 0.054(2) 0.0448(19) 0.0094(17) 0.0067(15) 0.0238(17)
C12 0.0370(19) 0.078(3) 0.047(2) 0.0108(19) 0.0124(16) 0.0276(19)
C13 0.0260(17) 0.077(3) 0.047(2) 0.0177(19) 0.0084(14) 0.0101(17)
C14 0.0352(17) 0.056(2) 0.0390(18) 0.0062(16) 0.0036(14) 0.0074(16)
C15 0.0325(16) 0.048(2) 0.0347(16) 0.0082(15) 0.0036(13) 0.0134(15)
C16 0.0307(16) 0.044(2) 0.0327(16) 0.0079(14) -0.0005(13) 0.0119(14)
C17 0.0444(19) 0.045(2) 0.047(2) 0.0050(16) 0.0128(16) 0.0085(16)
C18 0.056(2) 0.046(2) 0.050(2) 0.0022(17) 0.0191(17) 0.0172(18)
C19 0.063(2) 0.049(2) 0.053(2) 0.0151(19) 0.0164(19) 0.0065(19)
C20 0.058(2) 0.045(2) 0.0442(19) 0.0029(16) 0.0137(17) 0.0153(18)
N1 0.0367(15) 0.064(2) 0.0393(15) 0.0120(15) 0.0094(12) 0.0167(15)
N2 0.0447(16) 0.0508(19) 0.0435(16) 0.0139(14) 0.0111(13) 0.0154(14)
Fe1 0.0289(2) 0.0525(3) 0.0334(2) 0.0097(2) 0.00791(18) 0.0139(2)
C31 0.044(2) 0.063(3) 0.063(2) 0.016(2) 0.0142(18) 0.0122(19)
C32 0.046(2) 0.100(4) 0.066(3) 0.048(3) 0.016(2) 0.021(2)
C33 0.048(2) 0.106(4) 0.038(2) 0.014(2) 0.0091(17) 0.008(2)
C34 0.044(2) 0.075(3) 0.049(2) 0.0036(19) 0.0203(17) 0.0154(19)
C35 0.0308(17) 0.065(3) 0.048(2) 0.0163(18) 0.0121(15) 0.0123(17)
C36 0.0313(18) 0.067(3) 0.052(2) 0.0183(19) 0.0116(16) 0.0067(17)
C37 0.051(2) 0.096(3) 0.053(2) 0.024(2) 0.0166(18) 0.029(2)
C38 0.050(2) 0.114(4) 0.077(3) 0.039(3) 0.026(2) 0.034(3)
C39 0.090(4) 0.089(4) 0.085(4) 0.004(3) -0.022(3) 0.003(3)
C40 0.081(3) 0.073(3) 0.086(3) 0.008(3) -0.018(3) 0.014(3)
C41 0.043(2) 0.072(3) 0.0416(19) 0.0135(18) 0.0157(15) 0.0264(18)
C42 0.041(2) 0.076(3) 0.054(2) 0.017(2) 0.0153(17) 0.0278(19)
C43 0.039(2) 0.073(3) 0.056(2) 0.012(2) 0.0083(17) 0.0119(19)
C44 0.051(2) 0.058(2) 0.059(2) 0.0089(19) 0.0225(18) 0.0128(19)
C45 0.0406(19) 0.067(3) 0.047(2) 0.0213(18) 0.0217(16) 0.0223(18)
C46 0.050(2) 0.080(3) 0.053(2) 0.035(2) 0.0269(18) 0.032(2)
C47 0.052(2) 0.068(3) 0.096(3) 0.020(2) 0.012(2) 0.024(2)
C48 0.068(3) 0.082(4) 0.127(5) 0.048(3) 0.030(3) 0.039(3)
C49 0.143(5) 0.229(8) 0.051(3) 0.034(4) 0.015(3) 0.140(6)
C50 0.128(4) 0.172(6) 0.044(2) 0.016(3) 0.011(3) 0.115(4)
C51 0.047(2) 0.087(3) 0.057(2) 0.018(2) 0.0110(19) 0.029(2)
C52 0.045(2) 0.067(3) 0.046(2) 0.0124(18) 0.0063(16) 0.0184(18)
C53 0.053(2) 0.073(3) 0.048(2) -0.0008(19) 0.0024(17) 0.024(2)
C54 0.056(2) 0.070(3) 0.068(3) 0.000(2) 0.005(2) 0.032(2)
C55 0.047(2) 0.073(3) 0.059(2) 0.010(2) 0.0016(18) 0.022(2)
C56 0.055(3) 0.082(3) 0.075(3) 0.011(3) -0.003(2) 0.024(2)
C61 0.0285(18) 0.065(3) 0.061(2) 0.0016(19) 0.0050(16) 0.0176(16)
C62 0.0222(15) 0.048(2) 0.052(2) 0.0025(16) 0.0077(14) 0.0129(14)
C63 0.0335(18) 0.069(3) 0.053(2) 0.0135(18) 0.0224(16) 0.0190(17)
C64 0.0403(19) 0.061(2) 0.0427(19) 0.0119(17) 0.0096(15) 0.0179(17)
C65 0.0274(16) 0.045(2) 0.0429(18) 0.0009(15) 0.0052(13) 0.0150(14)
C66 0.0262(16) 0.045(2) 0.050(2) -0.0001(16) 0.0064(14) 0.0161(14)
N3 0.047(2) 0.109(4) 0.076(3) 0.031(3) 0.0021(19) 0.014(2)
N4 0.069(3) 0.137(4) 0.090(3) 0.076(3) 0.041(2) 0.063(3)
O1 0.085(2) 0.179(4) 0.075(2) 0.007(2) 0.0161(19) 0.085(3)
O2 0.0572(18) 0.140(3) 0.0569(18) 0.0195(18) 0.0067(14) 0.0465(19)
O3 0.079(2) 0.121(3) 0.107(3) 0.004(2) -0.015(2) 0.054(2)
O4 0.069(2) 0.148(3) 0.063(2) 0.018(2) -0.0080(16) 0.044(2)
O5 0.0452(16) 0.167(4) 0.065(2) 0.020(2) 0.0017(14) 0.049(2)
O6 0.0321(14) 0.130(3) 0.088(2) 0.0197(19) 0.0184(14) 0.0393(16)
O7 0.0282(12) 0.093(2) 0.0538(15) 0.0116(14) 0.0124(12) 0.0272(13)
O8 0.0373(13) 0.0796(19) 0.0554(15) 0.0158(13) 0.0023(11) 0.0300(13)
S1 0.0564(6) 0.1106(10) 0.0465(5) 0.0123(6) 0.0089(5) 0.0360(6)
S2 0.0253(4) 0.0623(6) 0.0412(4) 0.0040(4) 0.0069(3) 0.0166(4)
Fe2 0.0322(3) 0.0612(4) 0.0368(3) 0.0139(2) 0.00928(19) 0.0160(2)
C100 0.041(2) 0.050(2) 0.064(2) -0.0025(19) 0.0209(18) 0.0119(17)
O9 0.0269(13) 0.0589(18) 0.168(3) 0.0217(19) 0.0072(17) 0.0187(13)
O10 0.161(4) 0.114(3) 0.100(3) 0.038(2) 0.085(3) 0.035(3)
C101 0.0310(18) 0.051(2) 0.077(3) -0.016(2) 0.0045(18) 0.0139(16)
C102 0.088(5) 0.144(7) 0.154(7) -0.005(5) 0.004(5) 0.024(5)
C103 0.081(5) 0.161(8) 0.230(12) -0.011(7) 0.046(7) 0.005(6)
S3 0.0277(11) 0.0468(11) 0.0509(11) 0.0037(8) 0.0126(9) 0.0072(9)

loop_
_atom_type_symbol
_atom_type_description
_atom_type_scat_dispersion_real
_atom_type_scat_dispersion_imag
_atom_type_scat_source
C C 0.0033 0.0016 'International Tables Vol C Tables 4.2.6.8 and 6.1.1.4'
H H 0.0000 0.0000 'International Tables Vol C Tables 4.2.6.8 and 6.1.1.4'
N N 0.0061 0.0033 'International Tables Vol C Tables 4.2.6.8 and 6.1.1.4'
O O 0.0106 0.0060 'International Tables Vol C Tables 4.2.6.8 and 6.1.1.4'
S S 0.1246 0.1234 'International Tables Vol C Tables 4.2.6.8 and 6.1.1.4'
Fe Fe 0.3463 0.8444 'International Tables Vol C Tables 4.2.6.8 and 6.1.1.4'

loop_
_geom_angle_atom_site_label_1
_geom_angle_atom_site_label_2
_geom_angle_atom_site_label_3
_geom_angle
_geom_angle_site_symmetry_1
_geom_angle_site_symmetry_3
_geom_angle_publ_flag
C2 C1 C5 108.0 . . ?
C2 C1 Fe1 69.45(9) . . ?
C5 C1 Fe1 69.66(8) . . ?
C2 C1 H1 126.0 . . ?
C5 C1 H1 126.0 . . ?
Fe1 C1 H1 126.5 . . ?
C1 C2 C3 108.0 . . ?
C1 C2 Fe1 69.97(8) . . ?
C3 C2 Fe1 69.40(9) . . ?
C1 C2 H2 126.0 . . ?
C3 C2 H2 126.0 . . ?
Fe1 C2 H2 126.2 . . ?
C4 C3 C2 108.0 . . ?
C4 C3 Fe1 69.74(8) . . ?
C2 C3 Fe1 69.88(9) . . ?
C4 C3 H3 126.0 . . ?
C2 C3 H3 126.0 . . ?
Fe1 C3 H3 126.0 . . ?
C5 C4 C3 108.0 . . ?
C5 C4 Fe1 69.99(9) . . ?
C3 C4 Fe1 69.51(9) . . ?
C5 C4 H4 126.0 . . ?
C3 C4 H4 126.0 . . ?
Fe1 C4 H4 126.1 . . ?
C4 C5 C1 108.0 . . ?
C4 C5 C6 126.5(2) . . ?
C1 C5 C6 125.4(2) . . ?
C4 C5 Fe1 69.37(9) . . ?
C1 C5 Fe1 69.81(9) . . ?
C6 C5 Fe1 124.80(18) . . ?
C7 C6 C10 116.8(3) . . ?
C7 C6 C5 121.5(3) . . ?
C10 C6 C5 121.8(3) . . ?
C6 C7 C8 119.6(3) . . ?
C6 C7 H7 120.2 . . ?
C8 C7 H7 120.2 . . ?
N1 C8 C7 122.3(3) . . ?
N1 C8 H8 118.8 . . ?
C7 C8 H8 118.8 . . ?
N1 C9 C10 122.2(4) . . ?
N1 C9 H9 118.9 . . ?
C10 C9 H9 118.9 . . ?
C6 C10 C9 120.2(3) . . ?
C6 C10 H10 119.9 . . ?
C9 C10 H10 119.9 . . ?
C12 C11 C15 108.0 . . ?
C12 C11 Fe1 69.44(8) . . ?
C15 C11 Fe1 69.54(8) . . ?
C12 C11 H11 126.0 . . ?
C15 C11 H11 126.0 . . ?
Fe1 C11 H11 126.6 . . ?
C13 C12 C11 108.0 . . ?
C13 C12 Fe1 69.24(9) . . ?
C11 C12 Fe1 70.06(8) . . ?
C13 C12 H12 126.0 . . ?
C11 C12 H12 126.0 . . ?
Fe1 C12 H12 126.3 . . ?
C12 C13 C14 108.0 . . ?
C12 C13 Fe1 70.06(9) . . ?
C14 C13 Fe1 69.65(8) . . ?
C12 C13 H13 126.0 . . ?
C14 C13 H13 126.0 . . ?
Fe1 C13 H13 125.9 . . ?
C15 C14 C13 108.0 . . ?
C15 C14 Fe1 70.12(8) . . ?
C13 C14 Fe1 69.55(8) . . ?
C15 C14 H14 126.0 . . ?
C13 C14 H14 126.0 . . ?
Fe1 C14 H14 125.9 . . ?
C14 C15 C11 108.0 . . ?
C14 C15 C16 125.6(2) . . ?
C11 C15 C16 126.4(2) . . ?
C14 C15 Fe1 69.22(8) . . ?
C11 C15 Fe1 69.98(8) . . ?
C16 C15 Fe1 124.88(17) . . ?
C20 C16 C17 116.5(3) . . ?
C20 C16 C15 121.7(3) . . ?
C17 C16 C15 121.8(3) . . ?
C18 C17 C16 120.4(3) . . ?
C18 C17 H17 119.8 . . ?
C16 C17 H17 119.8 . . ?
N2 C18 C17 122.3(3) . . ?
N2 C18 H18 118.9 . . ?
C17 C18 H18 118.9 . . ?
N2 C19 C20 122.0(4) . . ?
N2 C19 H19 119.0 . . ?
C20 C19 H19 119.0 . . ?
C16 C20 C19 120.2(3) . . ?
C16 C20 H20 119.9 . . ?
C19 C20 H20 119.9 . . ?
C8 N1 C9 118.9(3) . . ?
C18 N2 C19 118.7(3) . . ?
C18 N2 H201 113.5(14) . . ?
C19 N2 H201 127.6(14) . . ?
C13 Fe1 C14 40.8 . . ?
C13 Fe1 C4 158.82(10) . . ?
C14 Fe1 C4 159.52(9) . . ?
C13 Fe1 C3 120.83(9) . . ?
C14 Fe1 C3 158.94(10) . . ?
C4 Fe1 C3 40.8 . . ?
C13 Fe1 C5 156.76(10) . . ?
C14 Fe1 C5 124.16(9) . . ?
C4 Fe1 C5 40.6 . . ?
C3 Fe1 C5 68.42(5) . . ?
C13 Fe1 C2 103.96(8) . . ?
C14 Fe1 C2 123.69(10) . . ?
C4 Fe1 C2 68.46(5) . . ?
C3 Fe1 C2 40.7 . . ?
C5 Fe1 C2 68.30(5) . . ?
C13 Fe1 C12 40.7 . . ?
C14 Fe1 C12 68.46(5) . . ?
C4 Fe1 C12 123.52(9) . . ?
C3 Fe1 C12 103.88(8) . . ?
C5 Fe1 C12 162.50(10) . . ?
C2 Fe1 C12 116.80(9) . . ?
C13 Fe1 C15 68.44(5) . . ?
C14 Fe1 C15 40.7 . . ?
C4 Fe1 C15 124.04(9) . . ?
C3 Fe1 C15 156.51(10) . . ?
C5 Fe1 C15 112.26(8) . . ?
C2 Fe1 C15 162.73(10) . . ?
C12 Fe1 C15 68.23(5) . . ?
C13 Fe1 C1 119.55(9) . . ?
C14 Fe1 C1 109.06(9) . . ?
C4 Fe1 C1 68.3 . . ?
C3 Fe1 C1 68.38(5) . . ?
C5 Fe1 C1 40.5 . . ?
C2 Fe1 C1 40.6 . . ?
C12 Fe1 C1 152.99(10) . . ?
C15 Fe1 C1 128.49(9) . . ?
C13 Fe1 C11 68.33(5) . . ?
C14 Fe1 C11 68.30(5) . . ?
C4 Fe1 C11 108.91(9) . . ?
C3 Fe1 C11 119.37(9) . . ?
C5 Fe1 C11 128.37(9) . . ?
C2 Fe1 C11 152.86(10) . . ?
C12 Fe1 C11 40.5 . . ?
C15 Fe1 C11 40.5 . . ?
C1 Fe1 C11 165.70(9) . . ?
C32 C31 C35 108.0 . . ?
C32 C31 Fe2 69.49(9) . . ?
C35 C31 Fe2 69.52(9) . . ?
C32 C31 H31 126.0 . . ?
C35 C31 H31 126.0 . . ?
Fe2 C31 H31 126.6 . . ?
C31 C32 C33 108.0 . . ?
C31 C32 Fe2 70.03(9) . . ?
C33 C32 Fe2 69.25(10) . . ?
C31 C32 H32 126.0 . . ?
C33 C32 H32 126.0 . . ?
Fe2 C32 H32 126.3 . . ?
C34 C33 C32 108.0 . . ?
C34 C33 Fe2 69.62(9) . . ?
C32 C33 Fe2 70.09(10) . . ?
C34 C33 H33 126.0 . . ?
C32 C33 H33 126.0 . . ?
Fe2 C33 H33 125.9 . . ?
C35 C34 C33 108.0 . . ?
C35 C34 Fe2 70.10(10) . . ?
C33 C34 Fe2 69.60(9) . . ?
C35 C34 H34 126.0 . . ?
C33 C34 H34 126.0 . . ?
Fe2 C34 H34 125.9 . . ?
C34 C35 C31 108.0 . . ?
C34 C35 C36 126.4(2) . . ?
C31 C35 C36 125.6(2) . . ?
C34 C35 Fe2 69.25(10) . . ?
C31 C35 Fe2 70.02(10) . . ?
C36 C35 Fe2 123.9(2) . . ?
C40 C36 C37 116.2(4) . . ?
C40 C36 C35 122.3(4) . . ?
C37 C36 C35 121.4(3) . . ?
C38 C37 C36 120.6(4) . . ?
C38 C37 H37 119.7 . . ?
C36 C37 H37 119.7 . . ?
N3 C38 C37 121.6(5) . . ?
N3 C38 H38 119.2 . . ?
C37 C38 H38 119.2 . . ?
N3 C39 C40 122.7(5) . . ?
N3 C39 H39 118.6 . . ?
C40 C39 H39 118.6 . . ?
C36 C40 C39 119.6(5) . . ?
C36 C40 H40 120.2 . . ?
C39 C40 H40 120.2 . . ?
C42 C41 C45 108.0 . . ?
C42 C41 Fe2 69.65(9) . . ?
C45 C41 Fe2 69.99(9) . . ?
C42 C41 H41 126.0 . . ?
C45 C41 H41 126.0 . . ?
Fe2 C41 H41 125.9 . . ?
C43 C42 C41 108.0 . . ?
C43 C42 Fe2 69.97(10) . . ?
C41 C42 Fe2 69.68(9) . . ?
C43 C42 H42 126.0 . . ?
C41 C42 H42 126.0 . . ?
Fe2 C42 H42 125.9 . . ?
C42 C43 C44 108.0 . . ?
C42 C43 Fe2 69.43(9) . . ?
C44 C43 Fe2 69.94(9) . . ?
C42 C43 H43 126.0 . . ?
C44 C43 H43 126.0 . . ?
Fe2 C43 H43 126.2 . . ?
C45 C44 C43 108.0 . . ?
C45 C44 Fe2 69.61(9) . . ?
C43 C44 Fe2 69.58(9) . . ?
C45 C44 H44 126.0 . . ?
C43 C44 H44 126.0 . . ?
Fe2 C44 H44 126.4 . . ?
C44 C45 C41 108.0 . . ?
C44 C45 C46 125.8(2) . . ?
C41 C45 C46 126.2(2) . . ?
C44 C45 Fe2 69.92(9) . . ?
C41 C45 Fe2 69.43(9) . . ?
C46 C45 Fe2 124.9(2) . . ?
C50 C46 C47 117.1(4) . . ?
C50 C46 C45 121.6(4) . . ?
C47 C46 C45 121.3(4) . . ?
C48 C47 C46 119.7(5) . . ?
C48 C47 H47 120.2 . . ?
C46 C47 H47 120.2 . . ?
N4 C48 C47 122.6(5) . . ?
N4 C48 H48 118.7 . . ?
C47 C48 H48 118.7 . . ?
N4 C49 C50 122.2(5) . . ?
N4 C49 H49 118.9 . . ?
C50 C49 H49 118.9 . . ?
C46 C50 C49 120.2(5) . . ?
C46 C50 H50 119.9 . . ?
C49 C50 H50 119.9 . . ?
O1 C51 O2 125.1(4) . . ?
O1 C51 C52 122.3(4) . . ?
O2 C51 C52 112.5(4) . . ?
C53 C52 C51 128.4(4) . . ?
C53 C52 S1 111.7(3) . . ?
C51 C52 S1 119.9(3) . . ?
C52 C53 C54 112.4(3) . . ?
C52 C53 H53 123.8 . . ?
C54 C53 H53 123.8 . . ?
C55 C54 C53 112.8(4) . . ?
C55 C54 H54 123.6 . . ?
C53 C54 H54 123.6 . . ?
C54 C55 C56 127.1(4) . . ?
C54 C55 S1 111.5(3) . . ?
C56 C55 S1 121.3(3) . . ?
O3 C56 O4 126.2(4) . . ?
O3 C56 C55 121.3(5) . . ?
O4 C56 C55 112.5(4) . . ?
O6 C61 O5 128.4(3) . . ?
O6 C61 C62 115.7(3) . . ?
O5 C61 C62 115.9(3) . . ?
C63 C62 C61 128.1(3) . . ?
C63 C62 S2 111.3(2) . . ?
C61 C62 S2 120.6(3) . . ?
C62 C63 C64 113.0(3) . . ?
C62 C63 H63 123.5 . . ?
C64 C63 H63 123.5 . . ?
C65 C64 C63 112.6(3) . . ?
C65 C64 H64 123.7 . . ?
C63 C64 H64 123.7 . . ?
C64 C65 C66 126.1(3) . . ?
C64 C65 S2 111.9(2) . . ?
C66 C65 S2 122.0(2) . . ?
O8 C66 O7 125.8(3) . . ?
O8 C66 C65 121.3(3) . . ?
O7 C66 C65 112.9(3) . . ?
C39 N3 C38 119.2(4) . . ?
C39 N3 H400 120.6 . . ?
C38 N3 H400 120.2 . . ?
C49 N4 C48 118.2(4) . . ?
C49 N4 H401 119.8(5) . . ?
C48 N4 H401 121.9(4) . . ?
C51 O2 H200 113(2) . . ?
C56 O4 H400 111.0 . . ?
C66 O7 H700 115(3) . . ?
C52 S1 C55 91.60(19) . . ?
C62 S2 C65 91.16(16) . . ?
C33 Fe2 C34 40.8 . . ?
C33 Fe2 C42 125.76(10) . . ?
C34 Fe2 C42 163.82(11) . . ?
C33 Fe2 C41 165.05(11) . . ?
C34 Fe2 C41 153.85(10) . . ?
C42 Fe2 C41 40.7 . . ?
C33 Fe2 C32 40.7 . . ?
C34 Fe2 C32 68.40(6) . . ?
C42 Fe2 C32 106.92(9) . . ?
C41 Fe2 C32 128.86(11) . . ?
C33 Fe2 C43 105.01(9) . . ?
C34 Fe2 C43 126.12(10) . . ?
C42 Fe2 C43 40.6 . . ?
C41 Fe2 C43 68.29(5) . . ?
C32 Fe2 C43 115.87(10) . . ?
C33 Fe2 C35 68.40(5) . . ?
C34 Fe2 C35 40.7 . . ?
C42 Fe2 C35 153.66(11) . . ?
C41 Fe2 C35 121.15(9) . . ?
C32 Fe2 C35 68.19(6) . . ?
C43 Fe2 C35 165.48(11) . . ?
C33 Fe2 C45 151.00(12) . . ?
C34 Fe2 C45 119.24(10) . . ?
C42 Fe2 C45 68.28(5) . . ?
C41 Fe2 C45 40.6 . . ?
C32 Fe2 C45 168.10(12) . . ?
C43 Fe2 C45 68.15(6) . . ?
C35 Fe2 C45 110.93(9) . . ?
C33 Fe2 C44 116.02(11) . . ?
C34 Fe2 C44 107.41(9) . . ?
C42 Fe2 C44 68.21(6) . . ?
C41 Fe2 C44 68.20(5) . . ?
C32 Fe2 C44 149.31(11) . . ?
C43 Fe2 C44 40.5 . . ?
C35 Fe2 C44 129.45(10) . . ?
C45 Fe2 C44 40.5 . . ?
C33 Fe2 C31 68.27(6) . . ?
C34 Fe2 C31 68.27(5) . . ?
C42 Fe2 C31 118.96(10) . . ?
C41 Fe2 C31 110.61(10) . . ?
C32 Fe2 C31 40.5 . . ?
C43 Fe2 C31 150.75(11) . . ?
C35 Fe2 C31 40.5 . . ?
C45 Fe2 C31 131.25(10) . . ?
C44 Fe2 C31 168.44(11) . . ?
O10 C100 O9 127.3(4) . . ?
O10 C100 C101 119.3(4) . . ?
O9 C100 C101 113.3(4) . . ?
C100 O9 H900 116.2(3) . . ?
C100 C101 S3 139.3(4) . 2_565 ?
C100 C101 C102 109.3(5) . . ?
S3 C101 C102 111.4(4) 2_565 . ?
C100 C101 C103 110.3(5) . 2_565 ?
S3 C101 C103 29.0(3) 2_565 2_565 ?
C102 C101 C103 140.4(5) . 2_565 ?
C100 C101 S3 143.6(4) . . ?
S3 C101 S3 77.06(19) 2_565 . ?
C102 C101 S3 34.3(3) . . ?
C103 C101 S3 106.1(4) 2_565 . ?
S3 C102 C103 29.1(5) . . ?
S3 C102 C101 78.9(7) . . ?
C103 C102 C101 108.0(8) . . ?
S3 C103 C102 36.3(6) . . ?
S3 C103 C101 75.3(9) . 2_565 ?
C102 C103 C101 111.6(8) . 2_565 ?
C103 S3 C102 114.7(10) . . ?
C103 S3 C101 75.6(8) . 2_565 ?
C102 S3 C101 169.7(5) . 2_565 ?
C103 S3 C101 178.5(9) . . ?
C102 S3 C101 66.8(5) . . ?
C101 S3 C101 102.94(19) 2_565 . ?
C103 S3 S3 129.3(9) . 2_565 ?
C102 S3 S3 116.0(5) . 2_565 ?
C101 S3 S3 53.74(16) 2_565 2_565 ?
C101 S3 S3 49.20(18) . 2_565 ?

loop_
_geom_bond_atom_site_label_1
_geom_bond_atom_site_label_2
_geom_bond_distance
_geom_bond_site_symmetry_2
_geom_bond_publ_flag
C1 C2 1.4200 . ?
C1 C5 1.4200 . ?
C1 Fe1 2.051(2) . ?
C1 H1 0.9300 . ?
C2 C3 1.4200 . ?
C2 Fe1 2.044(2) . ?
C2 H2 0.9300 . ?
C3 C4 1.4200 . ?
C3 Fe1 2.038(2) . ?
C3 H3 0.9300 . ?
C4 C5 1.4200 . ?
C4 Fe1 2.041(2) . ?
C4 H4 0.9300 . ?
C5 C6 1.474(3) . ?
C5 Fe1 2.049(2) . ?
C6 C7 1.387(4) . ?
C6 C10 1.383(5) . ?
C7 C8 1.389(5) . ?
C7 H7 0.9300 . ?
C8 N1 1.321(5) . ?
C8 H8 0.9300 . ?
C9 N1 1.321(4) . ?
C9 C10 1.380(5) . ?
C9 H9 0.9300 . ?
C10 H10 0.9300 . ?
C11 C12 1.4200 . ?
C11 C15 1.4200 . ?
C11 Fe1 2.055(2) . ?
C11 H11 0.9300 . ?
C12 C13 1.4200 . ?
C12 Fe1 2.047(2) . ?
C12 H12 0.9300 . ?
C13 C14 1.4200 . ?
C13 Fe1 2.036(2) . ?
C13 H13 0.9300 . ?
C14 C15 1.4200 . ?
C14 Fe1 2.038(2) . ?
C14 H14 0.9300 . ?
C15 C16 1.468(3) . ?
C15 Fe1 2.049(2) . ?
C16 C20 1.386(5) . ?
C16 C17 1.385(4) . ?
C17 C18 1.376(5) . ?
C17 H17 0.9300 . ?
C18 N2 1.325(4) . ?
C18 H18 0.9300 . ?
C19 N2 1.333(5) . ?
C19 C20 1.380(5) . ?
C19 H19 0.9300 . ?
C20 H20 0.9300 . ?
N2 H201 1.33(3) . ?
C31 C32 1.4200 . ?
C31 C35 1.4200 . ?
C31 Fe2 2.056(3) . ?
C31 H31 0.9300 . ?
C32 C33 1.4200 . ?
C32 Fe2 2.049(3) . ?
C32 H32 0.9300 . ?
C33 C34 1.4200 . ?
C33 Fe2 2.038(2) . ?
C33 H33 0.9300 . ?
C34 C35 1.4200 . ?
C34 Fe2 2.038(2) . ?
C34 H34 0.9300 . ?
C35 C36 1.467(4) . ?
C35 Fe2 2.050(2) . ?
C36 C40 1.367(6) . ?
C36 C37 1.397(5) . ?
C37 C38 1.368(6) . ?
C37 H37 0.9300 . ?
C38 N3 1.319(6) . ?
C38 H38 0.9300 . ?
C39 N3 1.303(6) . ?
C39 C40 1.390(6) . ?
C39 H39 0.9300 . ?
C40 H40 0.9300 . ?
C41 C42 1.4200 . ?
C41 C45 1.4200 . ?
C41 Fe2 2.043(2) . ?
C41 H41 0.9300 . ?
C42 C43 1.4200 . ?
C42 Fe2 2.043(2) . ?
C42 H42 0.9300 . ?
C43 C44 1.4200 . ?
C43 Fe2 2.050(2) . ?
C43 H43 0.9300 . ?
C44 C45 1.4200 . ?
C44 Fe2 2.055(2) . ?
C44 H44 0.9300 . ?
C45 C46 1.468(4) . ?
C45 Fe2 2.051(2) . ?
C46 C50 1.370(6) . ?
C46 C47 1.382(5) . ?
C47 C48 1.368(6) . ?
C47 H47 0.9300 . ?
C48 N4 1.330(7) . ?
C48 H48 0.9300 . ?
C49 N4 1.322(7) . ?
C49 C50 1.375(6) . ?
C49 H49 0.9300 . ?
C50 H50 0.9300 . ?
C51 O1 1.214(5) . ?
C51 O2 1.288(5) . ?
C51 C52 1.470(5) . ?
C52 C53 1.353(5) . ?
C52 S1 1.710(4) . ?
C53 C54 1.406(5) . ?
C53 H53 0.9300 . ?
C54 C55 1.357(5) . ?
C54 H54 0.9300 . ?
C55 C56 1.483(6) . ?
C55 S1 1.704(4) . ?
C56 O3 1.197(5) . ?
C56 O4 1.294(5) . ?
C61 O6 1.234(4) . ?
C61 O5 1.243(5) . ?
C61 C62 1.500(4) . ?
C62 C63 1.368(5) . ?
C62 S2 1.711(3) . ?
C63 C64 1.391(5) . ?
C63 H63 0.9300 . ?
C64 C65 1.356(5) . ?
C64 H64 0.9300 . ?
C65 C66 1.488(4) . ?
C65 S2 1.715(3) . ?
C66 O8 1.209(4) . ?
C66 O7 1.307(4) . ?
N3 H400 1.4254 . ?
N4 H401 1.342(4) . ?
O2 H200 1.09(5) . ?
O4 H400 1.1508 . ?
O7 H700 0.80(4) . ?
C100 O10 1.214(5) . ?
C100 O9 1.270(5) . ?
C100 C101 1.443(5) . ?
O9 H900 1.252(3) . ?
C101 S3 1.546(5) 2_565 ?
C101 C102 1.543(9) . ?
C101 C103 1.548(11) 2_565 ?
C101 S3 1.647(4) . ?
C102 S3 0.946(9) . ?
C102 C103 1.452(9) . ?
C103 S3 0.776(9) . ?
C103 C101 1.548(11) 2_565 ?
S3 C101 1.546(5) 2_565 ?
S3 S3 1.991(4) 2_565 ?
